data_7117914
loop_
_publ_author_name
'Hajime Ishikawa'
'Irene Munao'
'Bela E. Bode'
'Zenji Hiroi'
'Philip Lightfoot'

_publ_section_title
;
 Na2MoO2-deltaF4+delta - a perovskite with a unique combination of atomic
 orderings and octahedral tilts
;
_journal_name_full Chem.Commun.
_journal_page_first 15469
_journal_paper_doi 10.1039/C5cc05446J
_journal_volume 51
_journal_year 2015
_chemical_formula_sum 'F4 Mo Na2 O2'
_chemical_formula_weight 249.92
_space_group_crystal_system monoclinic
_space_group_IT_number 14
_space_group_name_Hall '-P 2ybc'
_space_group_name_H-M_alt 'P 1 21/c 1'
_symmetry_space_group_name_Hall '-P 2ybc'
_symmetry_space_group_name_H-M 'P 1 21/c 1'
_atom_sites_solution_hydrogens .
_audit_creation_method SHELXL-2014/7
_cell_angle_alpha 90
_cell_angle_beta 91.316(8)
_cell_angle_gamma 90
_cell_formula_units_Z 4
_cell_length_a 5.4800(11)
_cell_length_b 5.701(7)
_cell_length_c 16.319(3)
_cell_measurement_reflns_used 1234
_cell_measurement_temperature 173(2)
_cell_measurement_theta_max 27.5
_cell_measurement_theta_min 3.6
_cell_volume 509.7(6)
_computing_cell_refinement
;
CrystalClear-SM Expert 2.1 b32 (Rigaku, 2014)
;
_computing_data_collection
;
CrystalClear-SM Expert 2.1 b32 (Rigaku, 2014)
;
_computing_data_reduction
;
CrystalClear-SM Expert 2.1 b32 (Rigaku, 2014)
;
_computing_structure_refinement 'SHELXL-2014/7 (Sheldrick, 2014)'
_diffrn_ambient_temperature 173(2)
_diffrn_measured_fraction_theta_full 0.950
_diffrn_measured_fraction_theta_max 0.960
_diffrn_measurement_device_type 'Sealed tube'
_diffrn_radiation_type MoK\a
_diffrn_radiation_wavelength 0.71075
_diffrn_reflns_av_R_equivalents 0.0215
_diffrn_reflns_av_unetI/netI 0.0160
_diffrn_reflns_Laue_measured_fraction_full 0.950
_diffrn_reflns_Laue_measured_fraction_max 0.960
_diffrn_reflns_limit_h_max 7
_diffrn_reflns_limit_h_min -7
_diffrn_reflns_limit_k_max 7
_diffrn_reflns_limit_k_min -7
_diffrn_reflns_limit_l_max 20
_diffrn_reflns_limit_l_min -21
_diffrn_reflns_number 4853
_diffrn_reflns_point_group_measured_fraction_full 0.950
_diffrn_reflns_point_group_measured_fraction_max 0.960
_diffrn_reflns_theta_full 25.242
_diffrn_reflns_theta_max 27.489
_diffrn_reflns_theta_min 3.719
_exptl_absorpt_coefficient_mu 2.749
_exptl_absorpt_correction_T_max 1.000
_exptl_absorpt_correction_T_min 0.855
_exptl_absorpt_correction_type multi-scan
_exptl_crystal_colour blue
_exptl_crystal_density_diffrn 3.257
_exptl_crystal_density_method 'not measured'
_exptl_crystal_description block
_exptl_crystal_F_000 464
_exptl_crystal_size_max 0.2
_exptl_crystal_size_mid 0.2
_exptl_crystal_size_min 0.2
_refine_diff_density_max 0.390
_refine_diff_density_min -0.526
_refine_diff_density_rms 0.075
_refine_ls_extinction_coef .
_refine_ls_extinction_method none
_refine_ls_goodness_of_fit_ref 1.142
_refine_ls_hydrogen_treatment undef
_refine_ls_matrix_type full
_refine_ls_number_parameters 82
_refine_ls_number_reflns 1126
_refine_ls_number_restraints 0
_refine_ls_restrained_S_all 1.142
_refine_ls_R_factor_all 0.0153
_refine_ls_R_factor_gt 0.0140
_refine_ls_shift/su_max 0.001
_refine_ls_shift/su_mean 0.000
_refine_ls_structure_factor_coef Fsqd
_refine_ls_weighting_details 'w=1/[\s^2^(Fo^2^)+(0.0187P)^2^+0.3537P] where P=(Fo^2^+2Fc^2^)/3'
_refine_ls_weighting_scheme calc
_refine_ls_wR_factor_gt 0.0377
_refine_ls_wR_factor_ref 0.0381
_reflns_Friedel_coverage 0.000
_reflns_Friedel_fraction_full .
_reflns_Friedel_fraction_max .
_reflns_number_gt 1074
_reflns_number_total 1126
_reflns_threshold_expression 'I > 2\s(I)'
_cod_data_source_file c5cc05446j3.cif
_cod_data_source_block shelx
_cod_original_formula_sum 'F4 Mo1 Na2 O2'
_cod_database_code 7117914
_shelx_shelxl_version_number 2014O7
_shelx_space_group_comment
;
The symmetry employed for this shelxl refinement is uniquely defined
by the following loop, which should always be used as a source of
symmetry information in preference to the above space-group names.
They are only intended as comments.
;

loop_
_space_group_symop_operation_xyz
'x, y, z'
'-x, y+1/2, -z+1/2'
'-x, -y, -z'
'x, -y-1/2, z-1/2'

loop_
_atom_site_label
_atom_site_type_symbol
_atom_site_fract_x
_atom_site_fract_y
_atom_site_fract_z
_atom_site_U_iso_or_equiv
_atom_site_adp_type
_atom_site_occupancy
_atom_site_site_symmetry_order
_atom_site_calc_flag
_atom_site_refinement_flags_posn
_atom_site_refinement_flags_adp
_atom_site_refinement_flags_occupancy
_atom_site_disorder_assembly
_atom_site_disorder_group
Mo1 Mo 0.22902(3) 0.72555(3) 0.11635(2) 0.00863(7) Uani 1 1 d . . . . .
Na1 Na 0.26089(13) 0.28075(13) 0.24859(5) 0.01435(17) Uani 1 1 d . . . . .
Na2 Na -0.26818(13) 0.23041(13) 0.12111(4) 0.01202(16) Uani 1 1 d . . . . .
O1 O 0.3391(3) 0.7404(2) 0.02102(9) 0.0180(3) Uani 1 1 d . . . . .
O2 O -0.0415(2) 0.8801(2) 0.10794(9) 0.0164(3) Uani 1 1 d . . . . .
F1 F 0.14304(19) 0.6764(2) 0.24126(6) 0.0131(2) Uani 1 1 d . . . . .
F2 F 0.52032(18) 0.53959(18) 0.16327(6) 0.0128(2) Uani 1 1 d . . . . .
F3 F 0.41859(19) 0.98879(19) 0.16161(6) 0.0133(2) Uani 1 1 d . . . . .
F4 F 0.0896(2) 0.41774(19) 0.10928(7) 0.0165(2) Uani 1 1 d . . . . .

loop_
_atom_site_aniso_label
_atom_site_aniso_U_11
_atom_site_aniso_U_22
_atom_site_aniso_U_33
_atom_site_aniso_U_23
_atom_site_aniso_U_13
_atom_site_aniso_U_12
Mo1 0.00915(10) 0.00862(10) 0.00812(10) 0.00005(5) 0.00012(6) -0.00060(5)
Na1 0.0132(4) 0.0135(4) 0.0163(4) 0.0010(3) 0.0007(3) 0.0013(3)
Na2 0.0122(4) 0.0114(4) 0.0125(4) 0.0002(3) 0.0013(3) 0.0000(2)
O1 0.0209(8) 0.0205(7) 0.0126(7) 0.0006(5) 0.0017(6) -0.0013(5)
O2 0.0143(6) 0.0138(7) 0.0209(7) 0.0001(5) -0.0038(5) 0.0025(5)
F1 0.0143(5) 0.0154(5) 0.0098(5) 0.0011(4) 0.0021(4) 0.0010(4)
F2 0.0110(5) 0.0119(5) 0.0152(5) -0.0004(4) -0.0020(4) 0.0031(4)
F3 0.0137(5) 0.0109(5) 0.0153(5) -0.0018(4) 0.0006(4) -0.0029(4)
F4 0.0160(5) 0.0116(5) 0.0220(6) -0.0025(4) -0.0003(4) -0.0037(4)

loop_
_atom_type_symbol
_atom_type_description
_atom_type_scat_dispersion_real
_atom_type_scat_dispersion_imag
_atom_type_scat_source
Na Na 0.0362 0.0249 'International Tables Vol C Tables 4.2.6.8 and 6.1.1.4'
Mo Mo -1.6832 0.6857 'International Tables Vol C Tables 4.2.6.8 and 6.1.1.4'
O O 0.0106 0.0060 'International Tables Vol C Tables 4.2.6.8 and 6.1.1.4'
F F 0.0171 0.0103 'International Tables Vol C Tables 4.2.6.8 and 6.1.1.4'

loop_
_geom_angle_atom_site_label_1
_geom_angle_atom_site_label_2
_geom_angle_atom_site_label_3
_geom_angle
_geom_angle_site_symmetry_1
_geom_angle_site_symmetry_3
O1 Mo1 O2 103.05(7) . .
O1 Mo1 F4 98.12(6) . .
O2 Mo1 F4 97.00(8) . .
O1 Mo1 F3 96.40(6) . .
O2 Mo1 F3 94.93(8) . .
F4 Mo1 F3 158.59(5) . .
O1 Mo1 F2 94.52(6) . .
O2 Mo1 F2 162.37(6) . .
F4 Mo1 F2 81.66(7) . .
F3 Mo1 F2 81.59(8) . .
O1 Mo1 F1 170.70(6) . .
O2 Mo1 F1 86.24(6) . .
F4 Mo1 F1 80.79(5) . .
F3 Mo1 F1 82.33(5) . .
F2 Mo1 F1 76.18(4) . .
O1 Mo1 Na1 128.49(6) . .
O2 Mo1 Na1 118.15(6) . .
F4 Mo1 Na1 49.98(6) . .
F3 Mo1 Na1 108.62(7) . .
F2 Mo1 Na1 48.37(4) . .
F1 Mo1 Na1 44.49(4) . .
O1 Mo1 Na1 150.12(5) . 2
O2 Mo1 Na1 48.68(5) . 2
F4 Mo1 Na1 79.11(4) . 2
F3 Mo1 Na1 95.78(4) . 2
F2 Mo1 Na1 114.22(3) . 2
F1 Mo1 Na1 38.93(3) . 2
Na1 Mo1 Na1 72.09(3) . 2
O1 Mo1 Na1 106.07(6) . 2_655
O2 Mo1 Na1 132.02(5) . 2_655
F4 Mo1 Na1 115.32(4) . 2_655
F3 Mo1 Na1 44.93(4) . 2_655
F2 Mo1 Na1 38.28(5) . 2_655
F1 Mo1 Na1 66.57(3) . 2_655
Na1 Mo1 Na1 68.58(3) . 2_655
Na1 Mo1 Na1 101.82(2) 2 2_655
F1 Na1 F2 106.75(6) 2_545 2_645
F1 Na1 F1 89.31(5) 2_545 .
F2 Na1 F1 137.97(6) 2_645 .
F1 Na1 F3 103.11(6) 2_545 1_545
F2 Na1 F3 76.28(6) 2_645 1_545
F1 Na1 F3 138.55(6) . 1_545
F1 Na1 F2 138.94(5) 2_545 .
F2 Na1 F2 113.94(5) 2_645 .
F1 Na1 F2 64.10(6) . .
F3 Na1 F2 81.98(8) 1_545 .
F1 Na1 F3 136.77(5) 2_545 2_645
F2 Na1 F3 65.04(7) 2_645 2_645
F1 Na1 F3 76.57(6) . 2_645
F3 Na1 F3 114.55(5) 1_545 2_645
F2 Na1 F3 69.66(5) . 2_645
F1 Na1 F4 79.00(5) 2_545 .
F2 Na1 F4 155.52(5) 2_645 .
F1 Na1 F4 64.36(4) . .
F3 Na1 F4 79.24(6) 1_545 .
F2 Na1 F4 61.74(4) . .
F3 Na1 F4 126.94(6) 2_645 .
F1 Na1 O2 63.03(4) 2_545 2_545
F2 Na1 O2 79.67(5) 2_645 2_545
F1 Na1 O2 73.56(4) . 2_545
F3 Na1 O2 147.09(5) 1_545 2_545
F2 Na1 O2 128.81(7) . 2_545
F3 Na1 O2 73.78(4) 2_645 2_545
F4 Na1 O2 122.76(5) . 2_545
F1 Na1 Na2 98.65(4) 2_545 2
F2 Na1 Na2 93.56(7) 2_645 2
F1 Na1 Na2 44.96(5) . 2
F3 Na1 Na2 157.84(4) 1_545 2
F2 Na1 Na2 84.40(7) . 2
F3 Na1 Na2 43.78(3) 2_645 2
F4 Na1 Na2 109.32(6) . 2
O2 Na1 Na2 44.61(3) 2_545 2
F1 Na1 Mo1 101.95(4) 2_545 .
F2 Na1 Mo1 151.23(4) 2_645 .
F1 Na1 Mo1 39.26(4) . .
F3 Na1 Mo1 99.29(7) 1_545 .
F2 Na1 Mo1 37.88(3) . .
F3 Na1 Mo1 92.48(6) 2_645 .
F4 Na1 Mo1 34.96(3) . .
O2 Na1 Mo1 112.46(6) 2_545 .
Na2 Na1 Mo1 80.06(7) 2 .
F1 Na1 Na2 140.82(4) 2_545 1_655
F2 Na1 Na2 86.54(4) 2_645 1_655
F1 Na1 Na2 105.33(4) . 1_655
F3 Na1 Na2 43.31(4) 1_545 1_655
F2 Na1 Na2 41.45(5) . 1_655
F3 Na1 Na2 82.37(4) 2_645 1_655
F4 Na1 Na2 75.40(4) . 1_655
O2 Na1 Na2 155.77(4) 2_545 1_655
Na2 Na1 Na2 117.54(3) 2 1_655
Mo1 Na1 Na2 72.18(3) . 1_655
F1 Na1 Mo1 35.39(3) 2_545 2_545
F2 Na1 Mo1 87.10(4) 2_645 2_545
F1 Na1 Mo1 84.56(4) . 2_545
F3 Na1 Mo1 127.34(5) 1_545 2_545
F2 Na1 Mo1 148.55(5) . 2_545
F3 Na1 Mo1 101.90(4) 2_645 2_545
F4 Na1 Mo1 108.25(4) . 2_545
O2 Na1 Mo1 28.53(3) 2_545 2_545
Na2 Na1 Mo1 70.60(3) 2 2_545
Mo1 Na1 Mo1 116.32(2) . 2_545
Na2 Na1 Mo1 169.98(3) 1_655 2_545
F2 Na2 F4 96.42(8) 1_455 .
F2 Na2 F3 89.32(8) 1_455 1_445
F4 Na2 F3 164.75(5) . 1_445
F2 Na2 O1 100.00(6) 1_455 3_565
F4 Na2 O1 90.37(5) . 3_565
F3 Na2 O1 102.57(5) 1_445 3_565
F2 Na2 F1 87.19(5) 1_455 2_545
F4 Na2 F1 84.74(5) . 2_545
F3 Na2 F1 81.44(4) 1_445 2_545
O1 Na2 F1 171.74(5) 3_565 2_545
F2 Na2 O2 167.11(6) 1_455 1_545
F4 Na2 O2 86.12(8) . 1_545
F3 Na2 O2 85.28(8) 1_445 1_545
O1 Na2 O2 92.60(5) 3_565 1_545
F1 Na2 O2 80.45(5) 2_545 1_545
F2 Na2 Na1 114.24(7) 1_455 2_545
F4 Na2 Na1 115.05(5) . 2_545
F3 Na2 Na1 49.93(4) 1_445 2_545
O1 Na2 Na1 133.18(5) 3_565 2_545
F1 Na2 Na1 44.85(4) 2_545 2_545
O2 Na2 Na1 53.78(6) 1_545 2_545
F2 Na2 Na1 47.89(4) 1_455 1_455
F4 Na2 Na1 134.15(5) . 1_455
F3 Na2 Na1 44.61(5) 1_445 1_455
O1 Na2 Na1 119.52(5) 3_565 1_455
F1 Na2 Na1 68.40(4) 2_545 1_455
O2 Na2 Na1 122.71(5) 1_545 1_455
Na1 Na2 Na1 70.67(3) 2_545 1_455
F2 Na2 Na1 100.33(4) 1_455 .
F4 Na2 Na1 46.13(4) . .
F3 Na2 Na1 118.96(4) 1_445 .
O1 Na2 Na1 133.55(5) 3_565 .
F1 Na2 Na1 39.93(3) 2_545 .
O2 Na2 Na1 72.37(5) 1_545 .
Na1 Na2 Na1 71.92(3) 2_545 .
Na1 Na2 Na1 105.02(3) 1_455 .
F2 Na2 Na1 33.94(4) 1_455 2
F4 Na2 Na1 69.91(5) . 2
F3 Na2 Na1 109.36(6) 1_445 2
O1 Na2 Na1 119.66(6) 3_565 2
F1 Na2 Na1 64.76(5) 2_545 2
O2 Na2 Na1 138.72(6) 1_545 2
Na1 Na2 Na1 106.21(7) 2_545 2
Na1 Na2 Na1 65.21(2) 1_455 2
Na1 Na2 Na1 66.75(2) . 2
Mo1 O1 Na2 149.48(9) . 3_565
Mo1 O2 Na2 151.09(8) . 1_565
Mo1 O2 Na1 102.78(6) . 2
Na2 O2 Na1 81.60(6) 1_565 2
Mo1 F1 Na1 105.68(5) . 2
Mo1 F1 Na1 96.24(5) . .
Na1 F1 Na1 120.55(5) 2 .
Mo1 F1 Na2 146.46(6) . 2
Na1 F1 Na2 99.04(5) 2 2
Na1 F1 Na2 90.19(5) . 2
Mo1 F2 Na2 134.44(6) . 1_655
Mo1 F2 Na1 108.30(8) . 2_655
Na2 F2 Na1 113.44(7) 1_655 2_655
Mo1 F2 Na1 93.75(6) . .
Na2 F2 Na1 90.66(8) 1_655 .
Na1 F2 Na1 107.41(6) 2_655 .
Mo1 F3 Na2 137.73(6) . 1_665
Mo1 F3 Na1 124.57(7) . 1_565
Na2 F3 Na1 92.08(8) 1_665 1_565
Mo1 F3 Na1 102.25(8) . 2_655
Na2 F3 Na1 86.29(6) 1_665 2_655
Na1 F3 Na1 103.80(6) 1_565 2_655
Mo1 F4 Na2 141.10(6) . .
Mo1 F4 Na1 95.06(6) . .
Na2 F4 Na1 94.68(5) . .

loop_
_geom_bond_atom_site_label_1
_geom_bond_atom_site_label_2
_geom_bond_distance
_geom_bond_site_symmetry_2
Mo1 O1 1.6837(15) .
Mo1 O2 1.7273(14) .
Mo1 F4 1.916(2) .
Mo1 F3 1.9599(18) .
Mo1 F2 2.0499(12) .
Mo1 F1 2.1212(11) .
Mo1 Na1 3.332(3) .
Mo1 Na1 3.5265(9) 2
Mo1 Na1 3.5338(9) 2_655
Na1 F1 2.3017(14) 2_545
Na1 F2 2.3059(16) 2_645
Na1 F1 2.349(3) .
Na1 F3 2.3639(19) 1_545
Na1 F2 2.4956(17) .
Na1 F3 2.5537(15) 2_645
Na1 F4 2.5615(15) .
Na1 O2 2.7160(17) 2_545
Na1 Na2 3.330(3) 2
Na1 Na2 3.3640(11) 1_655
Na1 Mo1 3.5265(9) 2_545
Na2 F2 2.227(2) 1_455
Na2 F4 2.2447(15) .
Na2 F3 2.3092(16) 1_445
Na2 O1 2.3486(17) 3_565
Na2 F1 2.3534(13) 2_545
Na2 O2 2.364(3) 1_545
Na2 Na1 3.330(3) 2_545
Na2 Na1 3.3640(11) 1_455
Na2 Na1 3.790(3) 2
O1 Na2 2.3487(17) 3_565
O2 Na2 2.364(3) 1_565
O2 Na1 2.7160(16) 2
F1 Na1 2.3016(14) 2
F1 Na2 2.3534(13) 2
F2 Na2 2.227(2) 1_655
F2 Na1 2.3059(16) 2_655
F3 Na2 2.3092(16) 1_665
F3 Na1 2.3639(19) 1_565
F3 Na1 2.5537(15) 2_655

loop_
_cod_changelog_entry_id
_cod_changelog_entry_author
_cod_changelog_entry_date
_cod_changelog_entry_text
1 'Vaitkus, Antanas' 2023-12-08T19:22:00+02:00
;
 Corrected the ATOM_TYPE loop by changing data name
 '_atom_type_scat_dispersitom_type_scat_dispersion_imag' to
 '_atom_type_scat_dispersion_real' and adding the 
 '_atom_type_scat_dispersion_imag' data name.
;
